data_4101425
loop_
_publ_author_name
'Wheaton, Craig A'
'Eisler, Dana J'
'Jennings, Michael C'
'Puddephatt, Richard J'

_publ_section_title
;
 Self-assembly of coordination polymers: evidence for dynamic exchange
 between oligomers in solution and the isolation of a homochiral
 decagold(I) oligomer.
;
_journal_issue 48
_journal_name_full 'Journal of the American Chemical Society'
_journal_page_first 15370
_journal_page_last 15371
_journal_paper_doi 10.1021/ja066450u
_journal_volume 128
_journal_year 2006
_chemical_formula_sum 'C62.65 H47.3 Au2 Cl5.3 F6 N2 O4 P2'
_chemical_formula_weight 1649.88
_chemical_name_systematic
; 
 ? 
;
_space_group_IT_number 14
_symmetry_cell_setting monoclinic
_symmetry_space_group_name_Hall '-P 2ybc'
_symmetry_space_group_name_H-M 'P 1 21/c 1'
_atom_sites_solution_hydrogens geom
_atom_sites_solution_primary direct
_atom_sites_solution_secondary difmap
_audit_creation_method SHELXL-97
_cell_angle_alpha 90.00
_cell_angle_beta 106.3470(10)
_cell_angle_gamma 90.00
_cell_formula_units_Z 4
_cell_length_a 16.9939(4)
_cell_length_b 18.6105(4)
_cell_length_c 20.5133(4)
_cell_measurement_reflns_used 14369
_cell_measurement_temperature 150(2)
_cell_measurement_theta_max 27.48
_cell_measurement_theta_min 1.70
_cell_volume 6225.4(2)
_computing_cell_refinement 'DENZO-SMN (Otwinowski & Minor, 1997)'
_computing_data_collection 'COLLECT (Nonius, 1997-2001)'
_computing_data_reduction DENZO-SMN
_computing_molecular_graphics 'SHELXTL/PC (Sheldrick, 2001)'
_computing_publication_material SHELXTL/PC
_computing_structure_refinement 'SHELXL-97 (Sheldrick, 1997)'
_computing_structure_solution 'SHELXS-97 (Sheldrick, 1997)'
_diffrn_ambient_temperature 150(2)
_diffrn_measured_fraction_theta_full 0.999
_diffrn_measured_fraction_theta_max 0.999
_diffrn_measurement_device_type 'Nonius Kappa-CCD'
_diffrn_measurement_method '\f scans, and \w scans with \k offsets'
_diffrn_radiation_monochromator graphite
_diffrn_radiation_source 'fine-focus sealed tube'
_diffrn_radiation_type MoK\a
_diffrn_radiation_wavelength 0.71073
_diffrn_reflns_av_R_equivalents 0.063
_diffrn_reflns_av_sigmaI/netI 0.0399
_diffrn_reflns_limit_h_max 20
_diffrn_reflns_limit_h_min -20
_diffrn_reflns_limit_k_max 22
_diffrn_reflns_limit_k_min -21
_diffrn_reflns_limit_l_max 24
_diffrn_reflns_limit_l_min -24
_diffrn_reflns_number 60239
_diffrn_reflns_theta_full 25.02
_diffrn_reflns_theta_max 25.02
_diffrn_reflns_theta_min 2.59
_diffrn_standards_number 0
_exptl_absorpt_coefficient_mu 5.053
_exptl_absorpt_correction_T_max 0.5178
_exptl_absorpt_correction_T_min 0.2531
_exptl_absorpt_correction_type multi-scan
_exptl_absorpt_process_details 'DENZO-SMN (Otwinowski & Minor, 1997)'
_exptl_crystal_colour colourless
_exptl_crystal_density_diffrn 1.760
_exptl_crystal_density_method 'not measured'
_exptl_crystal_description block
_exptl_crystal_F_000 3205
_exptl_crystal_size_max 0.38
_exptl_crystal_size_mid 0.35
_exptl_crystal_size_min 0.15
_refine_diff_density_max 2.325
_refine_diff_density_min -2.080
_refine_diff_density_rms 0.159
_refine_ls_extinction_method none
_refine_ls_goodness_of_fit_ref 1.097
_refine_ls_hydrogen_treatment constr
_refine_ls_matrix_type full
_refine_ls_number_parameters 682
_refine_ls_number_reflns 10970
_refine_ls_number_restraints 18
_refine_ls_restrained_S_all 1.099
_refine_ls_R_factor_all 0.0676
_refine_ls_R_factor_gt 0.0517
_refine_ls_shift/su_max 0.022
_refine_ls_shift/su_mean 0.001
_refine_ls_structure_factor_coef Fsqd
_refine_ls_weighting_details 'calc w=1/[\s^2^(Fo^2^)+(0.0571P)^2^+58.1845P] where P=(Fo^2^+2Fc^2^)/3'
_refine_ls_weighting_scheme calc
_refine_ls_wR_factor_gt 0.1327
_refine_ls_wR_factor_ref 0.1425
_reflns_number_gt 8992
_reflns_number_total 10970
_reflns_threshold_expression I>2\s(I)
_cod_data_source_file ja066450usi20060907_102545.cif
_cod_data_source_block complex_2a
_cod_depositor_comments
;
The following automatic conversions were performed:
'_symmetry_cell_setting' value 'Monoclinic' changed to 'monoclinic'
according to '/home/saulius/struct/CIF-dictionaries/cif_core.dic'
dictionary named 'cif_core.dic' version 2.4.1 from 2010-06-29.

Automatic conversion script
Id: cif_fix_enum 1527 2010-12-29 10:47:43Z saulius 
;
_cod_original_sg_symbol_H-M P2(1)/c
_cod_original_formula_sum 'C62.65 H47.30 Au2 Cl5.30 F6 N2 O4 P2'
_cod_database_code 4101425

loop_
_symmetry_equiv_pos_as_xyz
'x, y, z'
'-x, y+1/2, -z+1/2'
'-x, -y, -z'
'x, -y-1/2, z-1/2'

loop_
_atom_site_label
_atom_site_type_symbol
_atom_site_fract_x
_atom_site_fract_y
_atom_site_fract_z
_atom_site_U_iso_or_equiv
_atom_site_adp_type
_atom_site_occupancy
_atom_site_symmetry_multiplicity
_atom_site_calc_flag
_atom_site_refinement_flags
_atom_site_disorder_group
Au1 Au 0.12883(2) 0.212842(17) 0.273407(15) 0.03580(12) Uani 1 1 d . .
Au2 Au 0.31113(2) 0.180009(18) 0.43710(2) 0.04299(12) Uani 1 1 d . .
P1 P 0.11969(14) 0.28534(11) 0.35749(10) 0.0287(4) Uani 1 1 d . .
P2 P 0.24932(15) 0.07283(12) 0.41622(11) 0.0344(5) Uani 1 1 d . .
C11 C 0.1368(5) 0.2422(4) 0.4402(4) 0.0290(17) Uani 1 1 d . .
C12 C 0.1729(6) 0.2848(4) 0.5001(4) 0.0350(19) Uani 1 1 d . .
H12A H 0.1914 0.3323 0.4958 0.042 Uiso 1 1 calc R .
C13 C 0.1803(5) 0.2560(4) 0.5634(4) 0.0314(18) Uani 1 1 d . .
H13A H 0.2054 0.2839 0.6026 0.038 Uiso 1 1 calc R .
C14 C 0.1524(5) 0.1876(5) 0.5718(4) 0.0315(18) Uani 1 1 d . .
C15 C 0.1562(6) 0.1609(5) 0.6374(4) 0.0361(19) Uani 1 1 d . .
H15A H 0.1798 0.1895 0.6764 0.043 Uiso 1 1 calc R .
C16 C 0.1260(6) 0.0940(5) 0.6446(4) 0.044(2) Uani 1 1 d . .
H16A H 0.1295 0.0758 0.6886 0.052 Uiso 1 1 calc R .
C17 C 0.0898(7) 0.0524(5) 0.5868(5) 0.050(3) Uani 1 1 d . .
H17A H 0.0674 0.0067 0.5917 0.060 Uiso 1 1 calc R .
C18 C 0.0866(6) 0.0771(5) 0.5239(4) 0.042(2) Uani 1 1 d . .
H18A H 0.0631 0.0475 0.4857 0.050 Uiso 1 1 calc R .
C19 C 0.1167(5) 0.1448(4) 0.5136(4) 0.0315(18) Uani 1 1 d . .
C20 C 0.1141(5) 0.1718(4) 0.4475(4) 0.0283(17) Uani 1 1 d . .
C21 C 0.1404(6) 0.0738(4) 0.3711(4) 0.0326(19) Uani 1 1 d . .
C22 C 0.1107(6) 0.0251(5) 0.3161(4) 0.038(2) Uani 1 1 d . .
H22A H 0.1479 -0.0071 0.3043 0.045 Uiso 1 1 calc R .
C23 C 0.0306(6) 0.0238(5) 0.2801(4) 0.044(2) Uani 1 1 d . .
H23A H 0.0124 -0.0095 0.2440 0.053 Uiso 1 1 calc R .
C24 C -0.0256(6) 0.0710(5) 0.2956(4) 0.038(2) Uani 1 1 d . .
C25 C -0.1091(7) 0.0723(6) 0.2569(5) 0.051(3) Uani 1 1 d . .
H25A H -0.1274 0.0404 0.2195 0.061 Uiso 1 1 calc R .
C26 C -0.1638(7) 0.1186(6) 0.2723(5) 0.054(3) Uani 1 1 d . .
H26A H -0.2191 0.1201 0.2449 0.065 Uiso 1 1 calc R .
C27 C -0.1369(6) 0.1643(6) 0.3299(5) 0.047(2) Uani 1 1 d . .
H27A H -0.1750 0.1956 0.3415 0.057 Uiso 1 1 calc R .
C28 C -0.0584(6) 0.1636(5) 0.3681(4) 0.037(2) Uani 1 1 d . .
H28A H -0.0424 0.1935 0.4072 0.045 Uiso 1 1 calc R .
C29 C 0.0010(6) 0.1195(4) 0.3513(4) 0.0341(19) Uani 1 1 d . .
C30 C 0.0858(5) 0.1213(4) 0.3888(4) 0.0299(18) Uani 1 1 d . .
C31 C 0.1806(3) 0.3669(2) 0.3663(3) 0.0293(18) Uani 1 1 d G .
C32 C 0.1664(3) 0.4252(3) 0.4038(3) 0.0349(19) Uani 1 1 d G .
H32A H 0.1248 0.4226 0.4265 0.042 Uiso 1 1 calc R .
C33 C 0.2130(4) 0.4873(2) 0.4081(3) 0.042(2) Uani 1 1 d G .
H33A H 0.2033 0.5272 0.4338 0.050 Uiso 1 1 calc R .
C34 C 0.2738(3) 0.4911(2) 0.3750(3) 0.043(2) Uani 1 1 d G .
H34A H 0.3057 0.5336 0.3780 0.052 Uiso 1 1 calc R .
C35 C 0.2881(3) 0.4328(3) 0.3375(3) 0.044(2) Uani 1 1 d G .
H35A H 0.3296 0.4354 0.3149 0.053 Uiso 1 1 calc R .
C36 C 0.2415(3) 0.3707(2) 0.3332(3) 0.0353(19) Uani 1 1 d G .
H36A H 0.2512 0.3309 0.3075 0.042 Uiso 1 1 calc R .
C41 C 0.2582(4) 0.0225(3) 0.4936(2) 0.039(2) Uani 1 1 d G .
C42 C 0.2143(4) -0.0408(3) 0.4925(2) 0.048(2) Uani 1 1 d G .
H42A H 0.1774 -0.0570 0.4512 0.057 Uiso 1 1 calc R .
C43 C 0.2245(4) -0.0803(3) 0.5518(3) 0.059(3) Uani 1 1 d G .
H43A H 0.1945 -0.1235 0.5511 0.071 Uiso 1 1 calc R .
C44 C 0.2784(5) -0.0565(4) 0.6122(2) 0.065(3) Uani 1 1 d G .
H44A H 0.2854 -0.0835 0.6527 0.077 Uiso 1 1 calc R .
C45 C 0.3223(4) 0.0068(4) 0.6133(2) 0.064(3) Uani 1 1 d G .
H45A H 0.3592 0.0230 0.6546 0.077 Uiso 1 1 calc R .
C46 C 0.3122(4) 0.0462(3) 0.5540(3) 0.054(3) Uani 1 1 d G .
H46A H 0.3421 0.0895 0.5547 0.065 Uiso 1 1 calc R .
C51 C 0.0155(3) 0.3187(3) 0.3382(3) 0.0339(19) Uani 1 1 d G .
C52 C -0.0193(3) 0.3383(3) 0.3893(2) 0.041(2) Uani 1 1 d G .
H52A H 0.0117 0.3344 0.4356 0.050 Uiso 1 1 calc R .
C53 C -0.0994(4) 0.3638(4) 0.3727(3) 0.053(3) Uani 1 1 d G .
H53A H -0.1232 0.3772 0.4076 0.063 Uiso 1 1 calc R .
C54 C -0.1447(3) 0.3696(4) 0.3049(4) 0.064(3) Uani 1 1 d G .
H54A H -0.1994 0.3870 0.2936 0.076 Uiso 1 1 calc R .
C55 C -0.1098(4) 0.3500(4) 0.2538(3) 0.055(3) Uani 1 1 d G .
H55A H -0.1408 0.3539 0.2075 0.066 Uiso 1 1 calc R .
C56 C -0.0298(4) 0.3245(3) 0.2704(2) 0.044(2) Uani 1 1 d G .
H56A H -0.0060 0.3111 0.2355 0.052 Uiso 1 1 calc R .
C61 C 0.2973(4) 0.0202(3) 0.3636(3) 0.039(2) Uani 1 1 d G .
C62 C 0.3112(5) -0.0532(3) 0.3727(3) 0.056(3) Uani 1 1 d G .
H62A H 0.2961 -0.0776 0.4080 0.067 Uiso 1 1 calc R .
C63 C 0.3474(5) -0.0908(3) 0.3301(4) 0.069(3) Uani 1 1 d G .
H63A H 0.3569 -0.1410 0.3363 0.083 Uiso 1 1 calc R .
C64 C 0.3695(5) -0.0551(4) 0.2784(3) 0.065(3) Uani 1 1 d G .
H64A H 0.3942 -0.0808 0.2493 0.078 Uiso 1 1 calc R .
C65 C 0.3556(4) 0.0183(4) 0.2693(3) 0.057(3) Uani 1 1 d G .
H65A H 0.3707 0.0427 0.2340 0.069 Uiso 1 1 calc R .
C66 C 0.3195(4) 0.0560(3) 0.3119(3) 0.047(2) Uani 1 1 d G .
H66A H 0.3099 0.1061 0.3057 0.057 Uiso 1 1 calc R .
N71 N 0.1069(5) 0.1460(4) 0.1886(3) 0.0390(18) Uani 1 1 d . .
C72 C 0.0295(7) 0.1406(5) 0.1536(4) 0.045(2) Uani 1 1 d . .
H72A H -0.0097 0.1686 0.1674 0.055 Uiso 1 1 calc R .
C73 C 0.0021(7) 0.0960(5) 0.0971(5) 0.046(2) Uani 1 1 d . .
H73A H -0.0543 0.0940 0.0725 0.055 Uiso 1 1 calc R .
C74 C 0.0602(6) 0.0545(4) 0.0780(4) 0.038(2) Uani 1 1 d D .
C75 C 0.1408(7) 0.0606(5) 0.1153(4) 0.043(2) Uani 1 1 d . .
H75A H 0.1818 0.0327 0.1039 0.052 Uiso 1 1 calc R .
C76 C 0.1621(6) 0.1076(5) 0.1695(4) 0.042(2) Uani 1 1 d . .
H76A H 0.2183 0.1125 0.1940 0.050 Uiso 1 1 calc R .
C77 C 0.0374(6) 0.0047(4) 0.0193(4) 0.041(2) Uani 1 1 d D .
H77A H 0.0799 -0.0222 0.0090 0.049 Uiso 1 1 calc R .
N81 N 0.3758(5) 0.2754(4) 0.4607(5) 0.057(2) Uani 1 1 d . .
C82 C 0.4193(8) 0.2997(6) 0.4220(8) 0.075(4) Uani 1 1 d . .
H82A H 0.4229 0.2720 0.3840 0.090 Uiso 1 1 calc R .
C83 C 0.4607(8) 0.3654(7) 0.4350(9) 0.095(6) Uani 1 1 d . .
H83A H 0.4941 0.3808 0.4075 0.115 Uiso 1 1 calc R .
C84 C 0.4529(9) 0.4083(7) 0.4888(9) 0.112(8) Uani 1 1 d D .
C85 C 0.4085(9) 0.3792(7) 0.5275(10) 0.100(6) Uani 1 1 d . .
H85A H 0.4028 0.4060 0.5653 0.120 Uiso 1 1 calc R .
C86 C 0.3720(8) 0.3143(7) 0.5154(8) 0.082(4) Uani 1 1 d . .
H86A H 0.3435 0.2958 0.5455 0.098 Uiso 1 1 calc R .
C87A C 0.4814(17) 0.4836(10) 0.5132(11) 0.061(7) Uani 0.50 1 d PD 1
H87A H 0.4675 0.5031 0.5513 0.073 Uiso 0.50 1 calc PR 1
C87B C 0.50787(18) 0.46901(15) 0.47825(15) 0.063(7) Uani 0.50 1 d PD 2
H87B H 0.5442 0.4685 0.4506 0.076 Uiso 0.50 1 calc PR 2
O101 O 0.20792(18) -0.10351(15) 0.02606(15) 0.076(2) Uani 1 1 d R .
O102 O 0.31816(18) -0.04251(15) 0.08982(15) 0.169(7) Uani 1 1 d R .
C103 C 0.27849(18) -0.09698(15) 0.06703(15) 0.096(5) Uani 1 1 d R .
C104 C 0.31823(18) -0.17031(15) 0.09093(15) 0.128(9) Uani 1 1 d R .
F105 F 0.38685(18) -0.16054(15) 0.14100(15) 0.257(11) Uani 1 1 d R .
F106 F 0.27001(18) -0.21648(15) 0.10496(15) 0.187(7) Uani 1 1 d R .
F107 F 0.34796(18) -0.19898(15) 0.04145(15) 0.172(6) Uani 1 1 d R .
O201 O 0.30293(18) 0.22826(15) 0.25656(15) 0.066(2) Uani 1 1 d R .
O202 O 0.35846(18) 0.17558(15) 0.18219(15) 0.069(2) Uani 1 1 d R .
C203 C 0.34893(18) 0.22576(15) 0.21916(15) 0.051(3) Uani 1 1 d R .
C204 C 0.39779(18) 0.29287(15) 0.21396(15) 0.058(3) Uani 1 1 d R .
F205 F 0.47475(18) 0.28658(15) 0.24846(15) 0.147(5) Uani 1 1 d R .
F206 F 0.40391(18) 0.30640(15) 0.15229(15) 0.134(4) Uani 1 1 d R .
F207 F 0.36974(18) 0.35277(15) 0.23172(15) 0.134(4) Uani 1 1 d R .
C301 C 0.55086(18) 0.14065(15) 0.20323(15) 0.118(7) Uani 1 1 d RD .
H30A H 0.4937 0.1565 0.1822 0.142 Uiso 1 1 calc R .
H30B H 0.5682 0.1593 0.2503 0.142 Uiso 1 1 calc R .
Cl31 Cl 0.6126(3) 0.1760(3) 0.1588(4) 0.164(3) Uani 1 1 d D .
Cl32 Cl 0.5539(3) 0.0487(3) 0.2053(2) 0.1160(16) Uani 1 1 d D .
C401 C -0.1679(8) 0.2524(8) 0.0533(7) 0.098(5) Uani 1 1 d D .
H40A H -0.2140 0.2854 0.0330 0.117 Uiso 1 1 calc R .
H40B H -0.1684 0.2141 0.0196 0.117 Uiso 1 1 calc R .
Cl41 Cl -0.0781(3) 0.2990(2) 0.0683(2) 0.1022(13) Uani 1 1 d D .
Cl42 Cl -0.1834(3) 0.2143(3) 0.1240(2) 0.1168(16) Uani 1 1 d D .
C501 C 0.529(2) 0.0798(17) 0.4429(12) 0.34(5) Uani 0.65 1 d PD .
H50A H 0.4886 0.0408 0.4284 0.406 Uiso 0.65 1 calc PR .
H50B H 0.5849 0.0585 0.4536 0.406 Uiso 0.65 1 calc PR .
Cl51 Cl 0.5175(5) 0.1408(6) 0.3807(5) 0.170(5) Uani 0.65 1 d PD .
Cl52 Cl 0.5164(10) 0.1209(18) 0.5099(7) 0.50(2) Uani 0.65 1 d PD .

loop_
_atom_site_aniso_label
_atom_site_aniso_U_11
_atom_site_aniso_U_22
_atom_site_aniso_U_33
_atom_site_aniso_U_23
_atom_site_aniso_U_13
_atom_site_aniso_U_12
Au1 0.0613(2) 0.02398(17) 0.02158(16) -0.00415(12) 0.01075(15) -0.00444(15)
Au2 0.0395(2) 0.02585(19) 0.0576(2) -0.00614(15) 0.00393(17) -0.00604(14)
P1 0.0414(12) 0.0213(10) 0.0210(9) -0.0037(8) 0.0050(9) -0.0028(9)
P2 0.0431(13) 0.0247(10) 0.0319(11) -0.0051(9) 0.0046(10) -0.0074(9)
C11 0.038(5) 0.022(4) 0.024(4) -0.007(3) 0.003(3) 0.001(3)
C12 0.050(5) 0.025(4) 0.027(4) -0.009(3) 0.006(4) -0.004(4)
C13 0.042(5) 0.029(4) 0.019(4) -0.009(3) 0.003(4) 0.000(4)
C14 0.034(5) 0.035(5) 0.022(4) -0.004(3) 0.003(3) 0.002(4)
C15 0.045(5) 0.035(5) 0.026(4) -0.002(4) 0.007(4) -0.003(4)
C16 0.063(6) 0.042(5) 0.024(4) 0.006(4) 0.010(4) -0.003(5)
C17 0.066(7) 0.043(6) 0.038(5) -0.001(4) 0.011(5) -0.022(5)
C18 0.054(6) 0.042(5) 0.030(4) -0.003(4) 0.012(4) -0.012(4)
C19 0.035(5) 0.034(4) 0.025(4) -0.002(3) 0.007(4) -0.006(4)
C20 0.038(5) 0.024(4) 0.022(4) -0.005(3) 0.007(3) -0.004(3)
C21 0.051(5) 0.021(4) 0.023(4) -0.004(3) 0.004(4) -0.011(4)
C22 0.051(6) 0.026(4) 0.034(4) -0.004(4) 0.008(4) -0.008(4)
C23 0.069(7) 0.032(5) 0.028(4) -0.009(4) 0.005(5) -0.024(5)
C24 0.051(6) 0.038(5) 0.022(4) 0.001(4) 0.007(4) -0.014(4)
C25 0.060(7) 0.051(6) 0.039(5) -0.008(5) 0.012(5) -0.020(5)
C26 0.048(6) 0.067(7) 0.041(5) 0.005(5) 0.001(5) -0.017(5)
C27 0.048(6) 0.052(6) 0.040(5) 0.010(4) 0.008(5) -0.008(5)
C28 0.045(5) 0.037(5) 0.029(4) 0.002(4) 0.009(4) -0.014(4)
C29 0.050(5) 0.027(4) 0.027(4) 0.001(3) 0.014(4) -0.015(4)
C30 0.045(5) 0.026(4) 0.018(4) 0.000(3) 0.007(4) -0.012(4)
C31 0.042(5) 0.022(4) 0.019(4) 0.002(3) 0.001(4) -0.001(3)
C32 0.052(6) 0.022(4) 0.031(4) 0.002(3) 0.013(4) 0.002(4)
C33 0.059(6) 0.021(4) 0.042(5) -0.002(4) 0.007(5) -0.002(4)
C34 0.040(5) 0.031(5) 0.046(5) 0.008(4) -0.009(4) -0.009(4)
C35 0.041(5) 0.036(5) 0.057(6) 0.003(4) 0.016(5) -0.008(4)
C36 0.041(5) 0.029(4) 0.032(4) -0.004(3) 0.003(4) -0.007(4)
C41 0.048(6) 0.036(5) 0.028(4) -0.001(4) 0.002(4) 0.001(4)
C42 0.063(7) 0.035(5) 0.038(5) 0.004(4) 0.003(5) -0.010(5)
C43 0.076(8) 0.053(6) 0.048(6) 0.013(5) 0.017(6) 0.000(6)
C44 0.079(8) 0.074(8) 0.036(5) 0.019(5) 0.010(6) -0.002(7)
C45 0.067(8) 0.077(8) 0.034(5) 0.003(5) -0.008(5) -0.007(6)
C46 0.059(7) 0.056(6) 0.040(5) 0.001(5) 0.002(5) -0.012(5)
C51 0.040(5) 0.026(4) 0.032(4) 0.002(3) 0.003(4) -0.006(4)
C52 0.049(6) 0.032(5) 0.043(5) -0.007(4) 0.012(5) -0.004(4)
C53 0.043(6) 0.044(6) 0.070(7) -0.019(5) 0.015(5) 0.000(5)
C54 0.047(6) 0.035(6) 0.103(10) -0.001(6) 0.012(7) 0.000(5)
C55 0.054(7) 0.048(6) 0.054(6) 0.005(5) 0.001(5) 0.001(5)
C56 0.049(6) 0.037(5) 0.040(5) 0.011(4) 0.005(5) -0.003(4)
C61 0.038(5) 0.035(5) 0.039(5) 0.001(4) 0.003(4) 0.011(4)
C62 0.078(8) 0.036(5) 0.055(6) 0.000(5) 0.022(6) 0.005(5)
C63 0.085(9) 0.048(7) 0.076(8) -0.016(6) 0.024(7) 0.019(6)
C64 0.058(7) 0.079(9) 0.055(7) -0.022(6) 0.011(6) 0.018(6)
C65 0.068(7) 0.058(7) 0.045(6) -0.003(5) 0.017(5) 0.008(6)
C66 0.050(6) 0.048(6) 0.042(5) 0.003(4) 0.010(5) 0.004(5)
N71 0.061(5) 0.027(4) 0.024(3) -0.005(3) 0.005(4) -0.010(4)
C72 0.072(7) 0.038(5) 0.030(5) -0.009(4) 0.020(5) -0.003(5)
C73 0.067(7) 0.033(5) 0.033(5) -0.010(4) 0.007(5) -0.006(5)
C74 0.069(7) 0.019(4) 0.024(4) 0.001(3) 0.012(4) -0.002(4)
C75 0.072(7) 0.024(4) 0.033(5) -0.002(4) 0.014(5) -0.001(4)
C76 0.060(6) 0.036(5) 0.028(4) -0.002(4) 0.011(4) 0.002(4)
C77 0.077(7) 0.022(4) 0.024(4) 0.001(3) 0.015(4) -0.003(4)
N81 0.035(5) 0.031(4) 0.091(7) 0.007(5) -0.007(5) -0.006(4)
C82 0.056(7) 0.043(6) 0.102(10) 0.009(7) -0.013(7) -0.005(5)
C83 0.049(7) 0.060(8) 0.143(14) 0.056(10) -0.029(8) -0.021(6)
C84 0.105(12) 0.030(6) 0.133(14) 0.003(8) -0.081(11) -0.022(7)
C85 0.084(10) 0.035(7) 0.139(14) -0.018(8) -0.038(10) -0.012(7)
C86 0.062(8) 0.060(8) 0.103(11) -0.022(8) -0.010(8) -0.001(6)
C87A 0.08(2) 0.044(15) 0.030(12) -0.004(10) -0.023(11) -0.028(12)
C87B 0.062(16) 0.039(13) 0.060(17) -0.015(13) -0.029(13) -0.001(12)
O101 0.081(6) 0.070(6) 0.086(6) 0.025(5) 0.039(5) 0.007(5)
O102 0.215(16) 0.196(16) 0.107(10) -0.053(10) 0.061(10) -0.125(14)
C103 0.105(13) 0.131(15) 0.067(9) 0.004(10) 0.050(9) -0.009(11)
C104 0.079(12) 0.24(3) 0.049(8) -0.029(12) -0.008(8) 0.062(14)
F105 0.129(11) 0.45(3) 0.131(10) -0.123(15) -0.061(9) 0.117(15)
F106 0.187(13) 0.196(14) 0.219(15) 0.125(12) 0.122(12) 0.117(11)
F107 0.091(7) 0.264(17) 0.150(10) -0.071(11) 0.017(7) 0.045(9)
O201 0.095(6) 0.044(4) 0.076(5) 0.011(4) 0.051(5) 0.027(4)
O202 0.075(6) 0.056(5) 0.080(6) -0.017(4) 0.027(5) -0.003(4)
C203 0.044(6) 0.041(6) 0.060(6) -0.006(5) 0.004(5) 0.010(4)
C204 0.065(8) 0.050(6) 0.064(7) -0.003(5) 0.028(6) 0.001(5)
F205 0.069(6) 0.116(8) 0.217(13) 0.026(8) -0.025(7) -0.029(5)
F206 0.217(12) 0.117(8) 0.093(7) 0.013(6) 0.084(8) -0.042(8)
F207 0.180(10) 0.044(4) 0.231(12) -0.019(6) 0.146(10) -0.017(5)
C301 0.060(9) 0.145(17) 0.136(15) -0.052(13) 0.006(10) 0.026(10)
Cl31 0.097(4) 0.135(5) 0.268(8) 0.007(5) 0.066(5) 0.018(3)
Cl32 0.113(3) 0.142(4) 0.095(3) 0.008(3) 0.032(3) 0.064(3)
C401 0.099(12) 0.084(11) 0.108(12) 0.015(9) 0.027(10) 0.007(9)
Cl41 0.088(3) 0.094(3) 0.112(3) 0.031(2) 0.007(2) -0.004(2)
Cl42 0.123(4) 0.145(4) 0.081(3) -0.001(3) 0.028(3) -0.046(3)
C501 0.18(4) 0.65(12) 0.16(4) 0.02(6) 0.03(3) 0.32(7)
Cl51 0.116(6) 0.209(10) 0.154(8) -0.065(7) -0.011(6) 0.083(7)
Cl52 0.231(15) 1.12(7) 0.152(10) 0.25(2) 0.053(10) 0.41(3)

loop_
_atom_type_symbol
_atom_type_description
_atom_type_scat_dispersion_real
_atom_type_scat_dispersion_imag
_atom_type_scat_source
C C 0.0033 0.0016 'International Tables Vol C Tables 4.2.6.8 and 6.1.1.4'
H H 0.0000 0.0000 'International Tables Vol C Tables 4.2.6.8 and 6.1.1.4'
N N 0.0061 0.0033 'International Tables Vol C Tables 4.2.6.8 and 6.1.1.4'
O O 0.0106 0.0060 'International Tables Vol C Tables 4.2.6.8 and 6.1.1.4'
F F 0.0171 0.0103 'International Tables Vol C Tables 4.2.6.8 and 6.1.1.4'
P P 0.1023 0.0942 'International Tables Vol C Tables 4.2.6.8 and 6.1.1.4'
Cl Cl 0.1484 0.1585 'International Tables Vol C Tables 4.2.6.8 and 6.1.1.4'
Au Au -2.0133 8.8022 'International Tables Vol C Tables 4.2.6.8 and 6.1.1.4'

loop_
_geom_angle_atom_site_label_1
_geom_angle_atom_site_label_2
_geom_angle_atom_site_label_3
_geom_angle
_geom_angle_site_symmetry_1
_geom_angle_site_symmetry_3
N71 Au1 P1 166.3(2) . .
N81 Au2 P2 175.9(2) . .
C51 P1 C31 103.3(3) . .
C51 P1 C11 104.1(3) . .
C31 P1 C11 109.8(3) . .
C51 P1 Au1 108.3(2) . .
C31 P1 Au1 114.87(18) . .
C11 P1 Au1 115.2(3) . .
C41 P2 C61 107.6(3) . .
C41 P2 C21 105.8(3) . .
C61 P2 C21 105.4(3) . .
C41 P2 Au2 112.0(2) . .
C61 P2 Au2 109.3(2) . .
C21 P2 Au2 116.3(3) . .
C20 C11 C12 119.4(7) . .
C20 C11 P1 122.7(6) . .
C12 C11 P1 117.8(6) . .
C13 C12 C11 119.5(8) . .
C13 C12 H12A 120.3 . .
C11 C12 H12A 120.3 . .
C12 C13 C14 122.0(7) . .
C12 C13 H13A 119.0 . .
C14 C13 H13A 119.0 . .
C13 C14 C15 120.9(7) . .
C13 C14 C19 119.4(7) . .
C15 C14 C19 119.7(8) . .
C16 C15 C14 120.1(8) . .
C16 C15 H15A 119.9 . .
C14 C15 H15A 119.9 . .
C15 C16 C17 119.8(8) . .
C15 C16 H16A 120.1 . .
C17 C16 H16A 120.1 . .
C18 C17 C16 120.5(9) . .
C18 C17 H17A 119.8 . .
C16 C17 H17A 119.8 . .
C17 C18 C19 122.1(8) . .
C17 C18 H18A 118.9 . .
C19 C18 H18A 118.9 . .
C18 C19 C14 117.7(7) . .
C18 C19 C20 122.9(7) . .
C14 C19 C20 119.3(7) . .
C11 C20 C19 119.9(7) . .
C11 C20 C30 122.9(7) . .
C19 C20 C30 117.2(7) . .
C30 C21 C22 119.5(8) . .
C30 C21 P2 121.8(6) . .
C22 C21 P2 118.6(7) . .
C23 C22 C21 121.4(9) . .
C23 C22 H22A 119.3 . .
C21 C22 H22A 119.3 . .
C22 C23 C24 120.8(8) . .
C22 C23 H23A 119.6 . .
C24 C23 H23A 119.6 . .
C23 C24 C25 121.6(8) . .
C23 C24 C29 119.7(8) . .
C25 C24 C29 118.6(9) . .
C26 C25 C24 121.3(9) . .
C26 C25 H25A 119.3 . .
C24 C25 H25A 119.3 . .
C25 C26 C27 119.2(10) . .
C25 C26 H26A 120.4 . .
C27 C26 H26A 120.4 . .
C28 C27 C26 120.9(10) . .
C28 C27 H27A 119.6 . .
C26 C27 H27A 119.6 . .
C27 C28 C29 121.5(9) . .
C27 C28 H28A 119.3 . .
C29 C28 H28A 119.3 . .
C28 C29 C24 118.3(8) . .
C28 C29 C30 122.3(7) . .
C24 C29 C30 119.4(8) . .
C21 C30 C29 119.1(7) . .
C21 C30 C20 121.2(7) . .
C29 C30 C20 119.6(7) . .
C32 C31 C36 120.0 . .
C32 C31 P1 121.6(3) . .
C36 C31 P1 118.4(3) . .
C33 C32 C31 120.0 . .
C33 C32 H32A 120.0 . .
C31 C32 H32A 120.0 . .
C34 C33 C32 120.0 . .
C34 C33 H33A 120.0 . .
C32 C33 H33A 120.0 . .
C33 C34 C35 120.0 . .
C33 C34 H34A 120.0 . .
C35 C34 H34A 120.0 . .
C36 C35 C34 120.0 . .
C36 C35 H35A 120.0 . .
C34 C35 H35A 120.0 . .
C35 C36 C31 120.0 . .
C35 C36 H36A 120.0 . .
C31 C36 H36A 120.0 . .
C42 C41 C46 120.0 . .
C42 C41 P2 120.8(3) . .
C46 C41 P2 119.2(3) . .
C43 C42 C41 120.0 . .
C43 C42 H42A 120.0 . .
C41 C42 H42A 120.0 . .
C44 C43 C42 120.0 . .
C44 C43 H43A 120.0 . .
C42 C43 H43A 120.0 . .
C45 C44 C43 120.0 . .
C45 C44 H44A 120.0 . .
C43 C44 H44A 120.0 . .
C44 C45 C46 120.0 . .
C44 C45 H45A 120.0 . .
C46 C45 H45A 120.0 . .
C45 C46 C41 120.0 . .
C45 C46 H46A 120.0 . .
C41 C46 H46A 120.0 . .
C52 C51 C56 120.0 . .
C52 C51 P1 121.5(3) . .
C56 C51 P1 118.5(3) . .
C51 C52 C53 120.0 . .
C51 C52 H52A 120.0 . .
C53 C52 H52A 120.0 . .
C54 C53 C52 120.0 . .
C54 C53 H53A 120.0 . .
C52 C53 H53A 120.0 . .
C53 C54 C55 120.0 . .
C53 C54 H54A 120.0 . .
C55 C54 H54A 120.0 . .
C54 C55 C56 120.0 . .
C54 C55 H55A 120.0 . .
C56 C55 H55A 120.0 . .
C55 C56 C51 120.0 . .
C55 C56 H56A 120.0 . .
C51 C56 H56A 120.0 . .
C62 C61 C66 120.0 . .
C62 C61 P2 122.6(3) . .
C66 C61 P2 117.4(3) . .
C61 C62 C63 120.0 . .
C61 C62 H62A 120.0 . .
C63 C62 H62A 120.0 . .
C62 C63 C64 120.0 . .
C62 C63 H63A 120.0 . .
C64 C63 H63A 120.0 . .
C65 C64 C63 120.0 . .
C65 C64 H64A 120.0 . .
C63 C64 H64A 120.0 . .
C64 C65 C66 120.0 . .
C64 C65 H65A 120.0 . .
C66 C65 H65A 120.0 . .
C65 C66 C61 120.0 . .
C65 C66 H66A 120.0 . .
C61 C66 H66A 120.0 . .
C72 N71 C76 118.9(8) . .
C72 N71 Au1 114.7(6) . .
C76 N71 Au1 126.4(7) . .
N71 C72 C73 123.3(9) . .
N71 C72 H72A 118.4 . .
C73 C72 H72A 118.4 . .
C72 C73 C74 117.7(10) . .
C72 C73 H73A 121.1 . .
C74 C73 H73A 121.1 . .
C75 C74 C73 118.1(8) . .
C75 C74 C77 119.9(8) . .
C73 C74 C77 122.0(9) . .
C74 C75 C76 119.8(9) . .
C74 C75 H75A 120.1 . .
C76 C75 H75A 120.1 . .
N71 C76 C75 122.2(10) . .
N71 C76 H76A 118.9 . .
C75 C76 H76A 118.9 . .
C77 C77 C74 124.3(12) 3 .
C77 C77 H77A 117.8 3 .
C74 C77 H77A 117.8 . .
C82 N81 C86 119.1(11) . .
C82 N81 Au2 120.5(9) . .
C86 N81 Au2 120.4(9) . .
N81 C82 C83 121.7(15) . .
N81 C82 H82A 119.1 . .
C83 C82 H82A 119.1 . .
C84 C83 C82 119.7(15) . .
C84 C83 H83A 120.1 . .
C82 C83 H83A 120.1 . .
C85 C84 C83 115.2(11) . .
C85 C84 C87B 148.0(15) . .
C83 C84 C87B 96.5(14) . .
C85 C84 C87A 110.7(18) . .
C83 C84 C87A 134.0(18) . .
C87B C84 C87A 37.9(12) . .
C86 C85 C84 123.7(18) . .
C86 C85 H85A 118.1 . .
C84 C85 H85A 118.1 . .
C85 C86 N81 120.2(17) . .
C85 C86 H86A 119.9 . .
N81 C86 H86A 119.9 . .
C87A C87A C84 121(3) 3_666 .
C87A C87A H87A 119.6 3_666 .
C84 C87A H87A 119.6 . .
C84 C87B C87B 105.2(8) . 3_666
C84 C87B H87B 127.4 . .
C87B C87B H87B 127.4 3_666 .
O102 C103 O101 130.3 . .
O102 C103 C104 117.6 . .
O101 C103 C104 112.1 . .
F106 C104 F105 113.4 . .
F106 C104 F107 107.5 . .
F105 C104 F107 101.5 . .
F106 C104 C103 114.6 . .
F105 C104 C103 109.6 . .
F107 C104 C103 109.3 . .
O201 C203 O202 128.2 . .
O201 C203 C204 117.7 . .
O202 C203 C204 114.0 . .
F207 C204 F205 108.3 . .
F207 C204 F206 103.8 . .
F205 C204 F206 101.5 . .
F207 C204 C203 115.7 . .
F205 C204 C203 111.8 . .
F206 C204 C203 114.5 . .
Cl31 C301 Cl32 112.4(3) . .
Cl31 C301 H30A 109.1 . .
Cl32 C301 H30A 109.1 . .
Cl31 C301 H30B 109.1 . .
Cl32 C301 H30B 109.1 . .
H30A C301 H30B 107.9 . .
Cl42 C401 Cl41 113.7(9) . .
Cl42 C401 H40A 108.8 . .
Cl41 C401 H40A 108.8 . .
Cl42 C401 H40B 108.8 . .
Cl41 C401 H40B 108.8 . .
H40A C401 H40B 107.7 . .
Cl52 C501 Cl51 107.8(16) . .
Cl52 C501 H50A 110.2 . .
Cl51 C501 H50A 110.1 . .
Cl52 C501 H50B 110.1 . .
Cl51 C501 H50B 110.1 . .
H50A C501 H50B 108.5 . .

loop_
_geom_bond_atom_site_label_1
_geom_bond_atom_site_label_2
_geom_bond_distance
_geom_bond_site_symmetry_2
Au1 N71 2.086(7) .
Au1 P1 2.2295(19) .
Au2 N81 2.072(8) .
Au2 P2 2.239(2) .
P1 C51 1.811(5) .
P1 C31 1.817(4) .
P1 C11 1.825(8) .
P2 C41 1.812(5) .
P2 C61 1.813(5) .
P2 C21 1.821(9) .
C11 C20 1.385(11) .
C11 C12 1.447(11) .
C12 C13 1.377(11) .
C12 H12A 0.9500 .
C13 C14 1.386(12) .
C13 H13A 0.9500 .
C14 C15 1.419(11) .
C14 C19 1.422(11) .
C15 C16 1.371(13) .
C15 H15A 0.9500 .
C16 C17 1.406(13) .
C16 H16A 0.9500 .
C17 C18 1.355(12) .
C17 H17A 0.9500 .
C18 C19 1.398(12) .
C18 H18A 0.9500 .
C19 C20 1.434(11) .
C20 C30 1.496(10) .
C21 C30 1.402(12) .
C21 C22 1.425(11) .
C22 C23 1.354(13) .
C22 H22A 0.9500 .
C23 C24 1.398(14) .
C23 H23A 0.9500 .
C24 C25 1.417(14) .
C24 C29 1.428(12) .
C25 C26 1.368(15) .
C25 H25A 0.9500 .
C26 C27 1.423(14) .
C26 H26A 0.9500 .
C27 C28 1.344(13) .
C27 H27A 0.9500 .
C28 C29 1.417(13) .
C28 H28A 0.9500 .
C29 C30 1.429(12) .
C31 C32 1.3900 .
C31 C36 1.3900 .
C32 C33 1.3900 .
C32 H32A 0.9500 .
C33 C34 1.3900 .
C33 H33A 0.9500 .
C34 C35 1.3900 .
C34 H34A 0.9500 .
C35 C36 1.3900 .
C35 H35A 0.9500 .
C36 H36A 0.9500 .
C41 C42 1.3900 .
C41 C46 1.3900 .
C42 C43 1.3900 .
C42 H42A 0.9500 .
C43 C44 1.3900 .
C43 H43A 0.9500 .
C44 C45 1.3900 .
C44 H44A 0.9500 .
C45 C46 1.3900 .
C45 H45A 0.9500 .
C46 H46A 0.9500 .
C51 C52 1.3900 .
C51 C56 1.3900 .
C52 C53 1.3900 .
C52 H52A 0.9500 .
C53 C54 1.3900 .
C53 H53A 0.9500 .
C54 C55 1.3900 .
C54 H54A 0.9500 .
C55 C56 1.3900 .
C55 H55A 0.9500 .
C56 H56A 0.9500 .
C61 C62 1.3900 .
C61 C66 1.3900 .
C62 C63 1.3900 .
C62 H62A 0.9500 .
C63 C64 1.3900 .
C63 H63A 0.9500 .
C64 C65 1.3900 .
C64 H64A 0.9500 .
C65 C66 1.3900 .
C65 H65A 0.9500 .
C66 H66A 0.9500 .
N71 C72 1.312(13) .
N71 C76 1.323(12) .
C72 C73 1.394(12) .
C72 H72A 0.9500 .
C73 C74 1.396(13) .
C73 H73A 0.9500 .
C74 C75 1.373(14) .
C74 C77 1.482(10) .
C75 C76 1.380(12) .
C75 H75A 0.9500 .
C76 H76A 0.9500 .
C77 C77 1.305(19) 3
C77 H77A 0.9500 .
N81 C82 1.308(17) .
N81 C86 1.353(17) .
C82 C83 1.399(17) .
C82 H82A 0.9500 .
C83 C84 1.40(2) .
C83 H83A 0.9500 .
C84 C85 1.35(2) .
C84 C87B 1.519(14) .
C84 C87A 1.520(17) .
C85 C86 1.349(18) .
C85 H85A 0.9500 .
C86 H86A 0.9500 .
C87A C87A 1.12(5) 3_666
C87A H87A 0.9500 .
C87B C87B 1.527(6) 3_666
C87B H87B 0.9500 .
O101 C103 1.2617 .
O102 C103 1.2343 .
C103 C104 1.5403 .
C104 F106 1.2748 .
C104 F105 1.3318 .
C104 F107 1.3634 .
O201 C203 1.2408 .
O202 C203 1.2421 .
C203 C204 1.5202 .
C204 F207 1.3039 .
C204 F205 1.3053 .
C204 F206 1.3223 .
C301 Cl31 1.704(7) .
C301 Cl32 1.712(6) .
C301 H30A 0.9900 .
C301 H30B 0.9900 .
C401 Cl42 1.701(11) .
C401 Cl41 1.706(12) .
C401 H40A 0.9900 .
C401 H40B 0.9900 .
C501 Cl52 1.642(16) .
C501 Cl51 1.676(16) .
C501 H50A 0.9900 .
C501 H50B 0.9900 .

loop_
_geom_torsion_atom_site_label_1
_geom_torsion_atom_site_label_2
_geom_torsion_atom_site_label_3
_geom_torsion_atom_site_label_4
_geom_torsion
_geom_torsion_site_symmetry_4
N71 Au1 P1 C51 -14.2(9) .
N71 Au1 P1 C31 -129.1(8) .
N71 Au1 P1 C11 101.9(9) .
N81 Au2 P2 C41 51(4) .
N81 Au2 P2 C61 -68(4) .
N81 Au2 P2 C21 172(4) .
C51 P1 C11 C20 85.1(7) .
C31 P1 C11 C20 -164.8(7) .
Au1 P1 C11 C20 -33.3(8) .
C51 P1 C11 C12 -92.6(7) .
C31 P1 C11 C12 17.4(8) .
Au1 P1 C11 C12 148.9(6) .
C20 C11 C12 C13 -3.3(13) .
P1 C11 C12 C13 174.5(7) .
C11 C12 C13 C14 -1.5(13) .
C12 C13 C14 C15 -176.1(8) .
C12 C13 C14 C19 1.5(13) .
C13 C14 C15 C16 177.9(9) .
C19 C14 C15 C16 0.3(13) .
C14 C15 C16 C17 -1.2(15) .
C15 C16 C17 C18 1.9(16) .
C16 C17 C18 C19 -1.7(16) .
C17 C18 C19 C14 0.8(14) .
C17 C18 C19 C20 179.8(9) .
C13 C14 C19 C18 -177.7(8) .
C15 C14 C19 C18 -0.1(13) .
C13 C14 C19 C20 3.2(12) .
C15 C14 C19 C20 -179.2(8) .
C12 C11 C20 C19 8.0(12) .
P1 C11 C20 C19 -169.8(6) .
C12 C11 C20 C30 -172.4(8) .
P1 C11 C20 C30 9.8(12) .
C18 C19 C20 C11 173.0(9) .
C14 C19 C20 C11 -7.9(12) .
C18 C19 C20 C30 -6.7(13) .
C14 C19 C20 C30 172.4(8) .
C41 P2 C21 C30 79.7(7) .
C61 P2 C21 C30 -166.5(6) .
Au2 P2 C21 C30 -45.3(7) .
C41 P2 C21 C22 -100.8(7) .
C61 P2 C21 C22 13.0(7) .
Au2 P2 C21 C22 134.2(6) .
C30 C21 C22 C23 0.2(12) .
P2 C21 C22 C23 -179.3(7) .
C21 C22 C23 C24 0.6(13) .
C22 C23 C24 C25 177.5(8) .
C22 C23 C24 C29 -2.1(13) .
C23 C24 C25 C26 180.0(9) .
C29 C24 C25 C26 -0.4(13) .
C24 C25 C26 C27 -2.4(15) .
C25 C26 C27 C28 1.6(14) .
C26 C27 C28 C29 2.1(13) .
C27 C28 C29 C24 -4.9(12) .
C27 C28 C29 C30 176.1(8) .
C23 C24 C29 C28 -176.4(8) .
C25 C24 C29 C28 4.0(12) .
C23 C24 C29 C30 2.6(12) .
C25 C24 C29 C30 -177.0(8) .
C22 C21 C30 C29 0.3(11) .
P2 C21 C30 C29 179.9(6) .
C22 C21 C30 C20 178.2(7) .
P2 C21 C30 C20 -2.2(10) .
C28 C29 C30 C21 177.2(7) .
C24 C29 C30 C21 -1.8(11) .
C28 C29 C30 C20 -0.7(11) .
C24 C29 C30 C20 -179.7(7) .
C11 C20 C30 C21 94.9(10) .
C19 C20 C30 C21 -85.4(10) .
C11 C20 C30 C29 -87.2(10) .
C19 C20 C30 C29 92.4(9) .
C51 P1 C31 C32 45.8(4) .
C11 P1 C31 C32 -64.8(4) .
Au1 P1 C31 C32 163.5(3) .
C51 P1 C31 C36 -132.8(3) .
C11 P1 C31 C36 116.6(4) .
Au1 P1 C31 C36 -15.0(4) .
C36 C31 C32 C33 0.0 .
P1 C31 C32 C33 -178.5(4) .
C31 C32 C33 C34 0.0 .
C32 C33 C34 C35 0.0 .
C33 C34 C35 C36 0.0 .
C34 C35 C36 C31 0.0 .
C32 C31 C36 C35 0.0 .
P1 C31 C36 C35 178.6(4) .
C61 P2 C41 C42 -69.1(5) .
C21 P2 C41 C42 43.2(5) .
Au2 P2 C41 C42 170.9(3) .
C61 P2 C41 C46 108.3(4) .
C21 P2 C41 C46 -139.4(4) .
Au2 P2 C41 C46 -11.8(5) .
C46 C41 C42 C43 0.0 .
P2 C41 C42 C43 177.3(5) .
C41 C42 C43 C44 0.0 .
C42 C43 C44 C45 0.0 .
C43 C44 C45 C46 0.0 .
C44 C45 C46 C41 0.0 .
C42 C41 C46 C45 0.0 .
P2 C41 C46 C45 -177.4(5) .
C31 P1 C51 C52 -85.6(4) .
C11 P1 C51 C52 29.1(4) .
Au1 P1 C51 C52 152.1(3) .
C31 P1 C51 C56 94.3(4) .
C11 P1 C51 C56 -151.0(4) .
Au1 P1 C51 C56 -27.9(4) .
C56 C51 C52 C53 0.0 .
P1 C51 C52 C53 179.9(5) .
C51 C52 C53 C54 0.0 .
C52 C53 C54 C55 0.0 .
C53 C54 C55 C56 0.0 .
C54 C55 C56 C51 0.0 .
C52 C51 C56 C55 0.0 .
P1 C51 C56 C55 -179.9(4) .
C41 P2 C61 C62 19.4(5) .
C21 P2 C61 C62 -93.2(5) .
Au2 P2 C61 C62 141.1(4) .
C41 P2 C61 C66 -161.4(4) .
C21 P2 C61 C66 86.0(4) .
Au2 P2 C61 C66 -39.7(4) .
C66 C61 C62 C63 0.0 .
P2 C61 C62 C63 179.2(5) .
C61 C62 C63 C64 0.0 .
C62 C63 C64 C65 0.0 .
C63 C64 C65 C66 0.0 .
C64 C65 C66 C61 0.0 .
C62 C61 C66 C65 0.0 .
P2 C61 C66 C65 -179.2(5) .
P1 Au1 N71 C72 6.0(13) .
P1 Au1 N71 C76 -171.0(6) .
C76 N71 C72 C73 0.4(13) .
Au1 N71 C72 C73 -176.9(7) .
N71 C72 C73 C74 0.9(14) .
C72 C73 C74 C75 -0.7(13) .
C72 C73 C74 C77 179.3(8) .
C73 C74 C75 C76 -0.7(13) .
C77 C74 C75 C76 179.3(8) .
C72 N71 C76 C75 -1.9(13) .
Au1 N71 C76 C75 175.0(6) .
C74 C75 C76 N71 2.1(13) .
C75 C74 C77 C77 -179.8(10) 3
C73 C74 C77 C77 0.2(16) 3
P2 Au2 N81 C82 90(5) .
P2 Au2 N81 C86 -91(4) .
C86 N81 C82 C83 -1.2(17) .
Au2 N81 C82 C83 177.2(8) .
N81 C82 C83 C84 -3.0(18) .
C82 C83 C84 C85 4.3(19) .
C82 C83 C84 C87B -179.7(10) .
C82 C83 C84 C87A -173.3(17) .
C83 C84 C85 C86 -2(2) .
C87B C84 C85 C86 -174.1(17) .
C87A C84 C85 C86 176.6(15) .
C84 C85 C86 N81 -3(2) .
C82 N81 C86 C85 4.0(18) .
Au2 N81 C86 C85 -174.5(10) .
C85 C84 C87A C87A -179(3) 3_666
C83 C84 C87A C87A -2(5) 3_666
C87B C84 C87A C87A 9(2) 3_666
C85 C84 C87B C87B -20(2) 3_666
C83 C84 C87B C87B 166.9(7) 3_666
C87A C84 C87B C87B -5.6(15) 3_666
O102 C103 C104 F106 137.3 .
O101 C103 C104 F106 -42.4 .
O102 C103 C104 F105 8.5 .
O101 C103 C104 F105 -171.2 .
O102 C103 C104 F107 -101.9 .
O101 C103 C104 F107 78.4 .
O201 C203 C204 F207 -20.2 .
O202 C203 C204 F207 157.0 .
O201 C203 C204 F205 104.4 .
O202 C203 C204 F205 -78.4 .
O201 C203 C204 F206 -140.8 .
O202 C203 C204 F206 36.4 .
